data_7207624
loop_
_publ_author_name
'Martins, D.'
'Sanselme, M.'
'Houssin, O.'
'Dupray, V.'
'Petit, M. N.'
'Pasquier, D.'
'Diolez, C.'
'Coquerel, G.'

_publ_section_title
;
 Physical transformations of the active pharmaceutical ingredient BN83495:
 enantiotropic and monotropic relationships. Access to several polymorphic
 forms by using various solvation--desolvation processes
;
_journal_issue 7
_journal_name_full CrystEngComm
_journal_page_first 2507
_journal_paper_doi 10.1039/c2ce06537a
_journal_volume 14
_journal_year 2012
_chemical_compound_source 'synthesis as described'
_chemical_formula_moiety 'C16 H19 N1 O6 S1'
_chemical_formula_sum 'C16 H19 N O6 S'
_chemical_formula_weight 353.38
_chemical_name_systematic
;
?
;
_space_group_IT_number 2
_symmetry_cell_setting triclinic
_symmetry_Int_Tables_number 2
_symmetry_space_group_name_Hall '-P 1'
_symmetry_space_group_name_H-M 'P -1'
_atom_sites_solution_hydrogens geom
_atom_sites_solution_primary direct
_atom_sites_solution_secondary difmap
_audit_conform_dict_location ftp://ftp.iucr.org/pub/cif_core.dic
_audit_conform_dict_name cif_core.dic
_audit_conform_dict_version 2.3
_audit_creation_date 2011-12-20T14:54:15-00:00
_audit_creation_method 'WinGX routine CIF_UPDATE'
_cell_angle_alpha 67.731(9)
_cell_angle_beta 78.939(8)
_cell_angle_gamma 86.504(9)
_cell_formula_units_Z 2
_cell_length_a 9.016(4)
_cell_length_b 9.765(5)
_cell_length_c 10.068(5)
_cell_measurement_reflns_used 0
_cell_measurement_temperature 293(2)
_cell_measurement_theta_max 0
_cell_measurement_theta_min 0
_cell_measurement_wavelength 0.71073
_cell_volume 805.0(7)
_computing_molecular_graphics 'Ortep-3 for Windows (Farrugia, 1997)'
_computing_publication_material 'WinGX publication routines (Farrugia, 1999)'
_computing_structure_refinement 'SHELXL-97 (Sheldrick, 1997)'
_computing_structure_solution 'SHELXS-86 (Sheldrick, 1986)'
_diffrn_ambient_temperature 293(2)
_diffrn_measured_fraction_theta_full 0.909
_diffrn_measured_fraction_theta_max 0.909
_diffrn_radiation_monochromator graphite
_diffrn_radiation_probe x-ray
_diffrn_radiation_type MoK\a
_diffrn_radiation_wavelength 0.71073
_diffrn_reflns_av_R_equivalents 0.026
_diffrn_reflns_av_unetI/netI 0.0839
_diffrn_reflns_limit_h_max 11
_diffrn_reflns_limit_h_min -11
_diffrn_reflns_limit_k_max 10
_diffrn_reflns_limit_k_min -12
_diffrn_reflns_limit_l_max 12
_diffrn_reflns_limit_l_min -12
_diffrn_reflns_number 4291
_diffrn_reflns_theta_full 26.45
_diffrn_reflns_theta_max 26.45
_diffrn_reflns_theta_min 2.22
_exptl_absorpt_coefficient_mu 0.234
_exptl_absorpt_correction_type none
_exptl_crystal_colour colourless
_exptl_crystal_density_diffrn 1.458
_exptl_crystal_density_method 'not measured'
_exptl_crystal_description tablet
_exptl_crystal_F_000 372
_exptl_crystal_size_max 0.2
_exptl_crystal_size_mid 0.1
_exptl_crystal_size_min 0.05
_refine_diff_density_max 0.254
_refine_diff_density_min -0.305
_refine_diff_density_rms 0.053
_refine_ls_extinction_method none
_refine_ls_goodness_of_fit_ref 0.951
_refine_ls_hydrogen_treatment mixed
_refine_ls_matrix_type full
_refine_ls_number_parameters 225
_refine_ls_number_reflns 3016
_refine_ls_number_restraints 0
_refine_ls_restrained_S_all 0.951
_refine_ls_R_factor_all 0.1064
_refine_ls_R_factor_gt 0.0549
_refine_ls_shift/su_max 0
_refine_ls_shift/su_mean 0
_refine_ls_structure_factor_coef Fsqd
_refine_ls_weighting_details 'calc w=1/[\s^2^(Fo^2^)+(0.0648P)^2^+0.0000P] where P=(Fo^2^+2Fc^2^)/3'
_refine_ls_weighting_scheme calc
_refine_ls_wR_factor_gt 0.1167
_refine_ls_wR_factor_ref 0.1296
_reflns_number_gt 1726
_reflns_number_total 3016
_reflns_threshold_expression >2sigma(I)
_cod_data_source_file c2ce06537a.txt
_cod_data_source_block bn_dioxane
_cod_database_code 7207624

loop_
_symmetry_equiv_pos_as_xyz
'x, y, z'
'-x, -y, -z'

loop_
_atom_site_label
_atom_site_type_symbol
_atom_site_fract_x
_atom_site_fract_y
_atom_site_fract_z
_atom_site_U_iso_or_equiv
_atom_site_adp_type
_atom_site_occupancy
_atom_site_symmetry_multiplicity
_atom_site_calc_flag
_atom_site_refinement_flags
S S 0.04754(9) 0.71830(10) 0.10765(9) 0.0410(3) Uani 1 1 d .
N1 N 0.0763(4) 0.5616(4) 0.0990(3) 0.0474(8) Uani 1 1 d .
H1N H 0.169(4) 0.524(3) 0.100(3) 0.047(10) Uiso 1 1 d .
H2N H 0.006(4) 0.507(4) 0.138(4) 0.054(12) Uiso 1 1 d .
O1 O -0.1281(2) 1.1547(2) 0.2861(2) 0.0432(6) Uani 1 1 d .
O2 O 0.0133(2) 0.6737(2) 0.2827(2) 0.0473(6) Uani 1 1 d .
O3 O -0.1860(3) 1.3790(3) 0.2773(3) 0.0542(7) Uani 1 1 d .
O4 O -0.0870(2) 0.7799(3) 0.0566(2) 0.0571(7) Uani 1 1 d .
O5 O 0.1836(3) 0.8014(3) 0.0527(3) 0.0636(7) Uani 1 1 d .
C1 C -0.0523(3) 0.7714(4) 0.3486(3) 0.0368(8) Uani 1 1 d .
C2 C -0.0582(3) 0.9222(4) 0.2787(3) 0.0386(8) Uani 1 1 d .
H2 H -0.0183 0.9683 0.1799 0.046 Uiso 1 1 calc R
C3 C -0.1256(3) 1.0032(3) 0.3607(3) 0.0341(8) Uani 1 1 d .
C4 C -0.1856(3) 0.9411(3) 0.5087(3) 0.0339(8) Uani 1 1 d .
C5 C -0.1743(3) 0.7875(4) 0.5739(3) 0.0388(8) Uani 1 1 d .
H5 H -0.2123 0.7407 0.673 0.047 Uiso 1 1 calc R
C6 C -0.1092(3) 0.7036(4) 0.4965(3) 0.0408(8) Uani 1 1 d .
H6 H -0.103 0.6015 0.543 0.049 Uiso 1 1 calc R
C7 C -0.1928(3) 1.2484(4) 0.3529(4) 0.0413(8) Uani 1 1 d .
C8 C -0.2612(3) 1.1854(4) 0.5065(3) 0.0385(8) Uani 1 1 d .
C9 C -0.2564(3) 1.0376(4) 0.5824(3) 0.0349(8) Uani 1 1 d .
C10 C -0.3269(4) 0.9732(4) 0.7424(3) 0.0457(9) Uani 1 1 d .
H10A H -0.2839 1.0226 0.7939 0.055 Uiso 1 1 calc R
H10B H -0.3023 0.8691 0.7822 0.055 Uiso 1 1 calc R
C11 C -0.4991(4) 0.9893(4) 0.7686(4) 0.0563(10) Uani 1 1 d .
H11A H -0.5381 0.9711 0.6934 0.068 Uiso 1 1 calc R
H11B H -0.5416 0.9141 0.8618 0.068 Uiso 1 1 calc R
C12 C -0.5519(4) 1.1392(4) 0.7687(4) 0.0592(11) Uani 1 1 d .
H12A H -0.5123 1.1569 0.8439 0.071 Uiso 1 1 calc R
H12B H -0.6612 1.1361 0.7953 0.071 Uiso 1 1 calc R
C13 C -0.5070(4) 1.2689(4) 0.6262(4) 0.0574(10) Uani 1 1 d .
H13A H -0.55 1.3581 0.6377 0.069 Uiso 1 1 calc R
H13B H -0.5506 1.2541 0.5516 0.069 Uiso 1 1 calc R
C14 C -0.3361(4) 1.2922(4) 0.5734(4) 0.0502(9) Uani 1 1 d .
H14A H -0.3171 1.3921 0.5018 0.06 Uiso 1 1 calc R
H14B H -0.2896 1.2835 0.6554 0.06 Uiso 1 1 calc R
O1B O 0.3697(2) 0.4239(3) 0.0922(2) 0.0522(7) Uani 1 1 d .
C2B C 0.4194(4) 0.4156(4) -0.0477(4) 0.0508(10) Uani 1 1 d .
H2B1 H 0.3331 0.4027 -0.0866 0.061 Uiso 1 1 calc R
H2B2 H 0.4849 0.3312 -0.0391 0.061 Uiso 1 1 calc R
C3B C 0.5035(4) 0.5549(4) -0.1488(4) 0.0589(11) Uani 1 1 d .
H3B1 H 0.4365 0.6386 -0.1606 0.071 Uiso 1 1 calc R
H3B2 H 0.5381 0.5493 -0.244 0.071 Uiso 1 1 calc R

loop_
_atom_site_aniso_label
_atom_site_aniso_U_11
_atom_site_aniso_U_22
_atom_site_aniso_U_33
_atom_site_aniso_U_23
_atom_site_aniso_U_13
_atom_site_aniso_U_12
S 0.0439(5) 0.0436(6) 0.0324(5) -0.0125(4) -0.0014(4) -0.0044(4)
N1 0.042(2) 0.048(2) 0.052(2) -0.0215(17) 0.0009(16) -0.0070(18)
O1 0.0567(14) 0.0331(15) 0.0311(13) -0.0027(12) -0.0061(10) -0.0044(11)
O2 0.0645(15) 0.0397(15) 0.0335(14) -0.0112(12) -0.0064(11) 0.0078(12)
O3 0.0665(16) 0.0275(16) 0.0548(17) -0.0009(13) -0.0077(12) -0.0047(12)
O4 0.0528(15) 0.0672(18) 0.0522(16) -0.0206(14) -0.0202(12) 0.0158(13)
O5 0.0596(15) 0.0630(18) 0.0615(17) -0.0215(14) 0.0092(12) -0.0277(13)
C1 0.0339(17) 0.045(2) 0.032(2) -0.0152(18) -0.0054(14) -0.0009(15)
C2 0.0427(19) 0.043(2) 0.0266(18) -0.0080(17) -0.0056(14) -0.0064(16)
C3 0.0359(17) 0.030(2) 0.0321(19) -0.0046(17) -0.0094(14) -0.0056(14)
C4 0.0320(16) 0.033(2) 0.0320(19) -0.0065(17) -0.0044(14) -0.0048(14)
C5 0.0425(18) 0.038(2) 0.0267(18) -0.0040(17) -0.0003(14) -0.0019(15)
C6 0.0429(18) 0.034(2) 0.036(2) -0.0030(17) -0.0044(15) -0.0028(15)
C7 0.0433(19) 0.035(2) 0.044(2) -0.009(2) -0.0138(16) -0.0056(16)
C8 0.0362(18) 0.039(2) 0.039(2) -0.0126(18) -0.0065(15) -0.0056(15)
C9 0.0357(17) 0.034(2) 0.0323(19) -0.0086(17) -0.0070(14) -0.0062(14)
C10 0.054(2) 0.041(2) 0.036(2) -0.0127(18) -0.0008(16) 0.0032(17)
C11 0.051(2) 0.056(3) 0.057(2) -0.023(2) 0.0095(18) -0.0106(19)
C12 0.039(2) 0.069(3) 0.071(3) -0.033(3) -0.0025(18) 0.0069(19)
C13 0.053(2) 0.056(3) 0.072(3) -0.033(2) -0.021(2) 0.0183(19)
C14 0.062(2) 0.037(2) 0.053(2) -0.0176(19) -0.0114(18) 0.0000(17)
O1B 0.0468(14) 0.0563(17) 0.0447(15) -0.0117(13) 0.0005(11) -0.0110(12)
C2B 0.058(2) 0.048(2) 0.049(2) -0.019(2) -0.0111(18) -0.0091(18)
C3B 0.066(2) 0.066(3) 0.039(2) -0.011(2) -0.0074(18) -0.015(2)

loop_
_atom_type_symbol
_atom_type_description
_atom_type_scat_dispersion_real
_atom_type_scat_dispersion_imag
_atom_type_scat_source
C C 0.0033 0.0016 'International Tables Vol C Tables 4.2.6.8 and 6.1.1.4'
H H 0 0 'International Tables Vol C Tables 4.2.6.8 and 6.1.1.4'
O O 0.0106 0.006 'International Tables Vol C Tables 4.2.6.8 and 6.1.1.4'
S S 0.1246 0.1234 'International Tables Vol C Tables 4.2.6.8 and 6.1.1.4'
N N 0.0061 0.0033 'International Tables Vol C Tables 4.2.6.8 and 6.1.1.4'

loop_
_geom_angle_atom_site_label_1
_geom_angle_atom_site_label_2
_geom_angle_atom_site_label_3
_geom_angle
_geom_angle_site_symmetry_1
_geom_angle_site_symmetry_3
O5 S O4 120.23(17) . .
O5 S N1 109.27(18) . .
O4 S N1 110.90(17) . .
O5 S O2 107.16(13) . .
O4 S O2 106.86(13) . .
N1 S O2 100.47(15) . .
S N1 H1N 119(2) . .
S N1 H2N 113(2) . .
H1N N1 H2N 119(4) . .
C7 O1 C3 122.0(2) . .
C1 O2 S 122.7(2) . .
C2 C1 C6 120.9(3) . .
C2 C1 O2 124.9(3) . .
C6 C1 O2 114.1(3) . .
C1 C2 C3 117.6(3) . .
C1 C2 H2 121.2 . .
C3 C2 H2 121.2 . .
O1 C3 C2 115.7(3) . .
O1 C3 C4 120.4(3) . .
C2 C3 C4 123.9(3) . .
C3 C4 C5 115.7(3) . .
C3 C4 C9 118.8(3) . .
C5 C4 C9 125.5(3) . .
C6 C5 C4 122.1(3) . .
C6 C5 H5 118.9 . .
C4 C5 H5 118.9 . .
C5 C6 C1 119.7(3) . .
C5 C6 H6 120.1 . .
C1 C6 H6 120.1 . .
O3 C7 O1 116.1(3) . .
O3 C7 C8 125.3(3) . .
O1 C7 C8 118.5(3) . .
C9 C8 C7 120.3(3) . .
C9 C8 C14 123.1(3) . .
C7 C8 C14 116.5(3) . .
C8 C9 C4 119.8(3) . .
C8 C9 C10 120.0(3) . .
C4 C9 C10 120.2(3) . .
C9 C10 C11 112.5(3) . .
C9 C10 H10A 109.1 . .
C11 C10 H10A 109.1 . .
C9 C10 H10B 109.1 . .
C11 C10 H10B 109.1 . .
H10A C10 H10B 107.8 . .
C12 C11 C10 114.2(3) . .
C12 C11 H11A 108.7 . .
C10 C11 H11A 108.7 . .
C12 C11 H11B 108.7 . .
C10 C11 H11B 108.7 . .
H11A C11 H11B 107.6 . .
C11 C12 C13 115.8(3) . .
C11 C12 H12A 108.3 . .
C13 C12 H12A 108.3 . .
C11 C12 H12B 108.3 . .
C13 C12 H12B 108.3 . .
H12A C12 H12B 107.4 . .
C12 C13 C14 114.3(3) . .
C12 C13 H13A 108.7 . .
C14 C13 H13A 108.7 . .
C12 C13 H13B 108.7 . .
C14 C13 H13B 108.7 . .
H13A C13 H13B 107.6 . .
C8 C14 C13 114.5(3) . .
C8 C14 H14A 108.6 . .
C13 C14 H14A 108.6 . .
C8 C14 H14B 108.6 . .
C13 C14 H14B 108.6 . .
H14A C14 H14B 107.6 . .
C2B O1B C3B 110.0(2) . 2_665
O1B C2B C3B 109.4(3) . .
O1B C2B H2B1 109.8 . .
C3B C2B H2B1 109.8 . .
O1B C2B H2B2 109.8 . .
C3B C2B H2B2 109.8 . .
H2B1 C2B H2B2 108.2 . .
C2B C3B O1B 110.4(3) . 2_665
C2B C3B H3B1 109.6 . .
O1B C3B H3B1 109.6 2_665 .
C2B C3B H3B2 109.6 . .
O1B C3B H3B2 109.6 2_665 .
H3B1 C3B H3B2 108.1 . .

loop_
_geom_bond_atom_site_label_1
_geom_bond_atom_site_label_2
_geom_bond_distance
_geom_bond_site_symmetry_2
S O5 1.411(2) .
S O4 1.419(2) .
S N1 1.569(3) .
S O2 1.618(2) .
N1 H1N 0.89(3) .
N1 H2N 0.79(3) .
O1 C7 1.371(4) .
O1 C3 1.383(4) .
O2 C1 1.400(3) .
O3 C7 1.211(4) .
C1 C2 1.374(4) .
C1 C6 1.385(4) .
C2 C3 1.386(4) .
C2 H2 0.93 .
C3 C4 1.388(4) .
C4 C5 1.398(4) .
C4 C9 1.456(4) .
C5 C6 1.368(4) .
C5 H5 0.93 .
C6 H6 0.93 .
C7 C8 1.452(4) .
C8 C9 1.356(4) .
C8 C14 1.506(4) .
C9 C10 1.510(4) .
C10 C11 1.533(4) .
C10 H10A 0.97 .
C10 H10B 0.97 .
C11 C12 1.512(5) .
C11 H11A 0.97 .
C11 H11B 0.97 .
C12 C13 1.513(5) .
C12 H12A 0.97 .
C12 H12B 0.97 .
C13 C14 1.532(4) .
C13 H13A 0.97 .
C13 H13B 0.97 .
C14 H14A 0.97 .
C14 H14B 0.97 .
O1B C2B 1.426(4) .
O1B C3B 1.429(4) 2_665
C2B C3B 1.497(4) .
C2B H2B1 0.97 .
C2B H2B2 0.97 .
C3B O1B 1.429(4) 2_665
C3B H3B1 0.97 .
C3B H3B2 0.97 .

loop_
_geom_hbond_atom_site_label_D
_geom_hbond_atom_site_label_H
_geom_hbond_atom_site_label_A
_geom_hbond_distance_DH
_geom_hbond_distance_HA
_geom_hbond_distance_DA
_geom_hbond_angle_DHA
_geom_hbond_site_symmetry_A
N1 H1N O1B 0.89(3) 2.01(3) 2.894(4) 173(3) .
N1 H2N O3 0.79(3) 2.13(4) 2.908(4) 168(3) 1_545

loop_
_geom_torsion_atom_site_label_1
_geom_torsion_atom_site_label_2
_geom_torsion_atom_site_label_3
_geom_torsion_atom_site_label_4
_geom_torsion
_geom_torsion_site_symmetry_1
_geom_torsion_site_symmetry_4
O5 S O2 C1 80.6(2) . .
O4 S O2 C1 -49.5(2) . .
N1 S O2 C1 -165.3(2) . .
S O2 C1 C2 -18.3(4) . .
S O2 C1 C6 163.8(2) . .
C6 C1 C2 C3 -1.3(4) . .
O2 C1 C2 C3 -179.1(3) . .
C7 O1 C3 C2 179.2(3) . .
C7 O1 C3 C4 -2.0(4) . .
C1 C2 C3 O1 179.6(2) . .
C1 C2 C3 C4 0.8(4) . .
O1 C3 C4 C5 -178.7(2) . .
C2 C3 C4 C5 0.1(4) . .
O1 C3 C4 C9 2.5(4) . .
C2 C3 C4 C9 -178.8(3) . .
C3 C4 C5 C6 -0.4(4) . .
C9 C4 C5 C6 178.4(3) . .
C4 C5 C6 C1 -0.2(5) . .
C2 C1 C6 C5 1.1(5) . .
O2 C1 C6 C5 179.1(3) . .
C3 O1 C7 O3 178.8(3) . .
C3 O1 C7 C8 -0.3(4) . .
O3 C7 C8 C9 -177.0(3) . .
O1 C7 C8 C9 2.0(4) . .
O3 C7 C8 C14 3.3(5) . .
O1 C7 C8 C14 -177.7(3) . .
C7 C8 C9 C4 -1.5(4) . .
C14 C8 C9 C4 178.2(3) . .
C7 C8 C9 C10 179.6(3) . .
C14 C8 C9 C10 -0.7(5) . .
C3 C4 C9 C8 -0.7(4) . .
C5 C4 C9 C8 -179.5(3) . .
C3 C4 C9 C10 178.2(3) . .
C5 C4 C9 C10 -0.5(5) . .
C8 C9 C10 C11 66.0(4) . .
C4 C9 C10 C11 -113.0(3) . .
C9 C10 C11 C12 -82.0(4) . .
C10 C11 C12 C13 63.6(4) . .
C11 C12 C13 C14 -60.7(4) . .
C9 C8 C14 C13 -63.9(4) . .
C7 C8 C14 C13 115.9(3) . .
C12 C13 C14 C8 76.6(4) . .
C3B O1B C2B C3B -58.6(4) 2_665 .
O1B C2B C3B O1B 58.9(4) . 2_665
